data_1510458
loop_
_publ_author_name
'Palenzona, A.'
'McMasters, O.D.'
'Gschneidner, K.A.jr.'
'Bruzzone, G.'

_publ_section_title
;
 Stoichiometry, crystal structures and some melting points of the
 lanthanide-gold alloys
;
_journal_name_full 'Journal of the Less-Common Metals'
_journal_page_first 135
_journal_page_last 160
_journal_paper_doi 10.1016/0022-5088(71)90125-1
_journal_volume 25
_journal_year 1971
_chemical_formula_sum 'Au2 Pr'
_space_group_IT_number 74
_symmetry_space_group_name_Hall '-I 2b 2'
_symmetry_space_group_name_H-M 'I m m a'
_cell_angle_alpha 90
_cell_angle_beta 90
_cell_angle_gamma 90
_cell_formula_units_Z 4
_cell_length_a 4.672
_cell_length_b 7.04
_cell_length_c 8.178
_cell_volume 268.982
_citation_journal_id_ASTM JCOMAH
_cod_data_source_file gold_553.cif
_cod_data_source_block Au2Pr1
_cod_original_cell_volume 268.9816
_cod_original_formula_sum 'Au2 Pr1'
_cod_database_code 1510458

loop_
_symmetry_equiv_pos_as_xyz
x,y,z
-x,-y+1/2,z
x,-y,-z
-x,y+1/2,-z
-x,-y,-z
x,y-1/2,-z
-x,y,z
x,-y-1/2,z
x+1/2,y+1/2,z+1/2
-x+1/2,-y+1,z+1/2
x+1/2,-y+1/2,-z+1/2
-x+1/2,y+1,-z+1/2
-x+1/2,-y+1/2,-z+1/2
x+1/2,y,-z+1/2
-x+1/2,y+1/2,z+1/2
x+1/2,-y,z+1/2

loop_
_atom_site_label
_atom_site_type_symbol
_atom_site_fract_x
_atom_site_fract_y
_atom_site_fract_z
_atom_site_occupancy
_atom_site_U_iso_or_equiv
Au1 Au 0 0.051 0.165 1 0.0
Pr1 Pr 0 0.25 0.538 1 0.0
